data_4504878
loop_
_publ_author_name
'Wei, Yongli'
'Hou, Hongwei'
'Li, Linke'
'Fan, Yaoting'
'Zhu, Yu'

_publ_section_title
;
 From Dicarboxylic Acid to Tetranuclear Metallamacrocyclic Complex and 1D
 and 2D Polymers
;
_journal_issue 4
_journal_name_full 'Crystal Growth &amp; Design'
_journal_page_first 1405
_journal_paper_doi 10.1021/cg049596i
_journal_volume 5
_journal_year 2005
_chemical_formula_sum 'C14 H10 Mn2 N2 O11'
_chemical_formula_weight 492.12
_chemical_name_systematic
; 
 ? 
;
_space_group_IT_number 2
_symmetry_cell_setting triclinic
_symmetry_space_group_name_Hall '-P 1'
_symmetry_space_group_name_H-M 'P -1'
_atom_sites_solution_hydrogens geom
_atom_sites_solution_primary direct
_atom_sites_solution_secondary difmap
_audit_creation_method SHELXL-97
_cell_angle_alpha 94.89(3)
_cell_angle_beta 107.19(3)
_cell_angle_gamma 85.08(3)
_cell_formula_units_Z 2
_cell_length_a 8.2277(16)
_cell_length_b 13.182(3)
_cell_length_c 8.2269(16)
_cell_measurement_reflns_used 267
_cell_measurement_temperature 291(2)
_cell_measurement_theta_max 25.2
_cell_measurement_theta_min 2
_cell_volume 847.6(3)
_computing_cell_refinement raxis
_computing_data_collection raxis
_computing_data_reduction raxis
_computing_molecular_graphics texsan
_computing_publication_material texsan
_computing_structure_refinement 'SHELXL-97 (Sheldrick, 1997)'
_computing_structure_solution 'SHELXS-97 (Sheldrick, 1990)'
_diffrn_ambient_temperature 291(2)
_diffrn_measured_fraction_theta_full 0.8745
_diffrn_measured_fraction_theta_max 0.8745
_diffrn_measurement_device_type R-axis-IV
_diffrn_measurement_method 'Osillation  frames'
_diffrn_radiation_monochromator graphite
_diffrn_radiation_source 'fine-focus sealed tube'
_diffrn_radiation_type MoK\a
_diffrn_radiation_wavelength 0.71073
_diffrn_reflns_av_R_equivalents 0.0000
_diffrn_reflns_av_sigmaI/netI 0.0452
_diffrn_reflns_limit_h_max 10
_diffrn_reflns_limit_h_min 0
_diffrn_reflns_limit_k_max 16
_diffrn_reflns_limit_k_min -16
_diffrn_reflns_limit_l_max 10
_diffrn_reflns_limit_l_min -10
_diffrn_reflns_number 2911
_diffrn_reflns_theta_full 27.51
_diffrn_reflns_theta_max 27.51
_diffrn_reflns_theta_min 2.60
_exptl_absorpt_coefficient_mu 1.558
_exptl_absorpt_correction_T_max 0.7457
_exptl_absorpt_correction_T_min 0.7061
_exptl_crystal_colour colorless
_exptl_crystal_density_diffrn 1.928
_exptl_crystal_density_method 'not measured'
_exptl_crystal_description prismatic
_exptl_crystal_F_000 492
_exptl_crystal_size_max 0.24
_exptl_crystal_size_mid 0.20
_exptl_crystal_size_min 0.20
_refine_diff_density_max 1.055
_refine_diff_density_min -0.744
_refine_diff_density_rms 0.113
_refine_ls_extinction_coef 0.0033(18)
_refine_ls_extinction_expression Fc^*^=kFc[1+0.001xFc^2^\l^3^/sin(2\q)]^-1/4^
_refine_ls_extinction_method SHELXL
_refine_ls_goodness_of_fit_ref 1.124
_refine_ls_hydrogen_treatment mixed
_refine_ls_matrix_type full
_refine_ls_number_parameters 279
_refine_ls_number_reflns 2911
_refine_ls_number_restraints 0
_refine_ls_restrained_S_all 1.124
_refine_ls_R_factor_all 0.0644
_refine_ls_R_factor_gt 0.0536
_refine_ls_shift/su_max 0.000
_refine_ls_shift/su_mean 0.000
_refine_ls_structure_factor_coef Fsqd
_refine_ls_weighting_details 'calc w=1/[\s^2^(Fo^2^)+(0.0636P)^2^+1.9895P] where P=(Fo^2^+2Fc^2^)/3'
_refine_ls_weighting_scheme calc
_refine_ls_wR_factor_gt 0.1283
_refine_ls_wR_factor_ref 0.1363
_reflns_number_gt 2613
_reflns_number_total 2911
_reflns_threshold_expression >2sigma(I)
_cod_data_source_file cg049596isi20041130_101357.cif
_cod_data_source_block p-1
_cod_depositor_comments
;
The following automatic conversions were performed:
'_atom_site_symetry_multiplicity' tag replaced with
'_atom_site_symmetry_multiplicity'.

Automatic conversion script
Id: cif_correct_tags 1440 2010-10-19 06:21:57Z saulius 
;
_cod_original_sg_symbol_H-M p-1
_cod_database_code 4504878

loop_
_symmetry_equiv_pos_as_xyz
'x, y, z'
'-x, -y, -z'

loop_
_atom_site_label
_atom_site_type_symbol
_atom_site_fract_x
_atom_site_fract_y
_atom_site_fract_z
_atom_site_U_iso_or_equiv
_atom_site_adp_type
_atom_site_occupancy
_atom_site_symmetry_multiplicity
_atom_site_calc_flag
_atom_site_refinement_flags
Mn1 Mn 0.43423(10) 0.87355(6) 0.02754(10) 0.0253(2) Uani 1 1 d .
Mn2 Mn 0.52750(10) 0.62662(6) -0.06602(10) 0.0253(2) Uani 1 1 d .
O1 O 0.3128(4) 0.7042(3) 0.0097(5) 0.0302(8) Uani 1 1 d .
O2 O 0.0820(5) 0.6135(3) -0.0919(6) 0.0412(10) Uani 1 1 d .
O3 O 0.5099(5) 0.7963(3) -0.1869(4) 0.0311(8) Uani 1 1 d .
O4 O 0.4083(6) 0.8862(3) -0.4176(5) 0.0408(10) Uani 1 1 d .
O5 O 0.6594(4) 0.9713(3) 0.0742(5) 0.0288(8) Uani 1 1 d .
O6 O 0.8903(5) 0.8679(3) 0.1899(7) 0.0528(13) Uani 1 1 d .
O7 O 0.5741(5) 0.5287(3) 0.1599(4) 0.0286(8) Uani 1 1 d .
O8 O 0.6902(7) 0.6320(3) 0.3897(5) 0.0527(13) Uani 1 1 d .
O9 O 0.7743(6) 0.5645(4) -0.0680(6) 0.0442(11) Uani 1 1 d .
O10 O 0.6397(5) 0.7498(3) 0.1399(5) 0.0300(8) Uani 1 1 d .
O11 O 0.4318(6) 0.9352(4) 0.2744(5) 0.0436(11) Uani 1 1 d .
N1 N 0.1513(5) 0.8706(3) -0.1268(5) 0.0284(10) Uani 1 1 d .
N2 N 0.3734(5) 0.6296(3) -0.3487(5) 0.0263(9) Uani 1 1 d .
C1 C 0.0787(6) 0.9548(4) -0.2036(7) 0.0294(12) Uani 1 1 d .
C2 C -0.0763(7) 0.9559(5) -0.3284(9) 0.0426(15) Uani 1 1 d .
H2A H -0.1230 1.0159 -0.3808 0.051 Uiso 1 1 calc R
C3 C -0.1613(7) 0.8676(5) -0.3746(9) 0.0460(17) Uani 1 1 d .
H3A H -0.2637 0.8662 -0.4614 0.055 Uiso 1 1 calc R
C4 C -0.0906(7) 0.7808(4) -0.2885(8) 0.0391(14) Uani 1 1 d .
H4A H -0.1477 0.7209 -0.3132 0.047 Uiso 1 1 calc R
C5 C 0.0660(6) 0.7846(4) -0.1655(7) 0.0263(11) Uani 1 1 d .
C6 C 0.1583(6) 0.6944(4) -0.0745(7) 0.0278(11) Uani 1 1 d .
C7 C 0.2955(7) 0.5448(4) -0.4202(6) 0.0309(12) Uani 1 1 d .
C8 C 0.1710(9) 0.5434(4) -0.5758(7) 0.0421(15) Uani 1 1 d .
H8A H 0.1185 0.4836 -0.6226 0.051 Uiso 1 1 calc R
C9 C 0.1260(9) 0.6321(5) -0.6606(8) 0.0476(17) Uani 1 1 d .
H9B H 0.0394 0.6337 -0.7632 0.057 Uiso 1 1 calc R
C10 C 0.2118(8) 0.7190(5) -0.5906(7) 0.0408(14) Uani 1 1 d .
H10A H 0.1874 0.7789 -0.6476 0.049 Uiso 1 1 calc R
C11 C 0.3350(7) 0.7144(4) -0.4336(6) 0.0273(11) Uani 1 1 d .
C12 C 0.4260(7) 0.8074(4) -0.3412(6) 0.0267(11) Uani 1 1 d .
C13 C 0.8167(7) 0.9527(4) 0.1520(7) 0.0312(12) Uani 1 1 d .
C14 C 0.6523(7) 0.5474(4) 0.3170(7) 0.0290(12) Uani 1 1 d .
H9F H 0.852(9) 0.586(5) -0.073(9) 0.04(2) Uiso 1 1 d .
H11F H 0.471(9) 0.989(6) 0.319(10) 0.06(2) Uiso 1 1 d .
H9E H 0.809(14) 0.476(9) -0.021(14) 0.13(4) Uiso 1 1 d .
H11E H 0.404(11) 0.895(7) 0.364(11) 0.08(3) Uiso 1 1 d .

loop_
_atom_site_aniso_label
_atom_site_aniso_U_11
_atom_site_aniso_U_22
_atom_site_aniso_U_33
_atom_site_aniso_U_23
_atom_site_aniso_U_13
_atom_site_aniso_U_12
Mn1 0.0238(4) 0.0229(4) 0.0257(4) 0.0037(3) 0.0009(3) -0.0020(3)
Mn2 0.0252(4) 0.0230(4) 0.0237(4) 0.0020(3) 0.0005(3) -0.0034(3)
O1 0.0235(19) 0.033(2) 0.033(2) 0.0046(15) 0.0064(16) -0.0032(15)
O2 0.028(2) 0.030(2) 0.063(3) 0.0101(19) 0.007(2) -0.0034(16)
O3 0.032(2) 0.035(2) 0.0225(18) 0.0000(15) 0.0024(16) -0.0033(16)
O4 0.066(3) 0.025(2) 0.031(2) 0.0043(16) 0.010(2) -0.0099(19)
O5 0.0230(18) 0.0221(18) 0.037(2) 0.0083(15) -0.0004(16) -0.0041(14)
O6 0.028(2) 0.032(2) 0.087(4) 0.017(2) -0.005(2) -0.0018(18)
O7 0.034(2) 0.0247(18) 0.0225(18) 0.0038(14) -0.0004(15) -0.0051(15)
O8 0.090(4) 0.026(2) 0.031(2) 0.0032(17) -0.004(2) -0.022(2)
O9 0.025(2) 0.040(3) 0.072(3) 0.014(2) 0.019(2) -0.0013(18)
O10 0.0297(19) 0.0221(17) 0.0320(19) 0.0046(14) -0.0018(16) -0.0037(14)
O11 0.068(3) 0.036(2) 0.032(2) -0.0063(18) 0.021(2) -0.016(2)
N1 0.022(2) 0.031(2) 0.029(2) 0.0013(18) 0.0030(18) -0.0006(17)
N2 0.030(2) 0.023(2) 0.022(2) 0.0025(16) 0.0027(18) -0.0018(17)
C1 0.025(3) 0.021(3) 0.039(3) 0.006(2) 0.002(2) -0.002(2)
C2 0.027(3) 0.034(3) 0.056(4) 0.014(3) -0.005(3) 0.001(2)
C3 0.025(3) 0.036(3) 0.063(4) 0.011(3) -0.013(3) -0.008(2)
C4 0.024(3) 0.035(3) 0.052(4) 0.006(3) 0.000(3) -0.003(2)
C5 0.022(2) 0.018(2) 0.038(3) -0.001(2) 0.007(2) -0.0070(19)
C6 0.024(3) 0.029(3) 0.031(3) 0.000(2) 0.009(2) -0.004(2)
C7 0.040(3) 0.026(3) 0.023(3) 0.002(2) 0.001(2) -0.009(2)
C8 0.060(4) 0.032(3) 0.026(3) 0.002(2) -0.004(3) -0.012(3)
C9 0.059(4) 0.044(3) 0.029(3) 0.003(3) -0.007(3) -0.012(3)
C10 0.052(4) 0.037(3) 0.027(3) 0.005(2) 0.001(3) -0.003(3)
C11 0.037(3) 0.020(2) 0.025(3) 0.0039(19) 0.007(2) -0.006(2)
C12 0.034(3) 0.022(3) 0.024(3) 0.0049(19) 0.009(2) -0.003(2)
C13 0.024(3) 0.031(3) 0.034(3) 0.010(2) 0.001(2) 0.004(2)
C14 0.040(3) 0.015(2) 0.030(3) 0.0020(19) 0.005(2) -0.010(2)

loop_
_atom_type_symbol
_atom_type_description
_atom_type_scat_dispersion_real
_atom_type_scat_dispersion_imag
_atom_type_scat_source
C C 0.0033 0.0016 'International Tables Vol C Tables 4.2.6.8 and 6.1.1.4'
H H 0.0000 0.0000 'International Tables Vol C Tables 4.2.6.8 and 6.1.1.4'
N N 0.0061 0.0033 'International Tables Vol C Tables 4.2.6.8 and 6.1.1.4'
O O 0.0106 0.0060 'International Tables Vol C Tables 4.2.6.8 and 6.1.1.4'
Mn Mn 0.3368 0.7283 'International Tables Vol C Tables 4.2.6.8 and 6.1.1.4'

loop_
_geom_angle_atom_site_label_1
_geom_angle_atom_site_label_2
_geom_angle_atom_site_label_3
_geom_angle
_geom_angle_site_symmetry_1
_geom_angle_site_symmetry_3
O11 Mn1 O3 163.85(17) . .
O11 Mn1 O5 89.04(17) . 2_675
O3 Mn1 O5 100.74(14) . 2_675
O11 Mn1 O5 83.37(17) . .
O3 Mn1 O5 87.76(14) . .
O5 Mn1 O5 70.69(14) 2_675 .
O11 Mn1 O10 91.79(17) . .
O3 Mn1 O10 73.79(14) . .
O5 Mn1 O10 154.13(13) 2_675 .
O5 Mn1 O10 83.72(13) . .
O11 Mn1 N1 104.71(18) . .
O3 Mn1 N1 90.72(15) . .
O5 Mn1 N1 70.66(14) 2_675 .
O5 Mn1 N1 140.30(14) . .
O10 Mn1 N1 133.57(14) . .
O11 Mn1 O1 102.62(16) . .
O3 Mn1 O1 79.07(13) . .
O5 Mn1 O1 136.73(12) 2_675 .
O5 Mn1 O1 151.18(13) . .
O10 Mn1 O1 68.07(12) . .
N1 Mn1 O1 66.08(14) . .
O9 Mn2 O1 163.81(17) . .
O9 Mn2 O7 88.85(17) . 2_665
O1 Mn2 O7 100.88(14) . 2_665
O9 Mn2 O7 83.28(17) . .
O1 Mn2 O7 87.72(14) . .
O7 Mn2 O7 70.76(14) 2_665 .
O9 Mn2 O10 91.85(17) . .
O1 Mn2 O10 73.73(14) . .
O7 Mn2 O10 153.99(13) 2_665 .
O7 Mn2 O10 83.50(13) . .
O9 Mn2 N2 104.74(18) . .
O1 Mn2 N2 90.77(15) . .
O7 Mn2 N2 70.61(14) 2_665 .
O7 Mn2 N2 140.30(14) . .
O10 Mn2 N2 133.78(14) . .
O9 Mn2 O3 102.80(16) . .
O1 Mn2 O3 78.98(13) . .
O7 Mn2 O3 136.84(12) 2_665 .
O7 Mn2 O3 151.00(13) . .
O10 Mn2 O3 68.12(12) . .
N2 Mn2 O3 66.24(13) . .
C6 O1 Mn2 123.5(3) . .
C6 O1 Mn1 118.7(3) . .
Mn2 O1 Mn1 91.26(13) . .
C12 O3 Mn1 123.1(3) . .
C12 O3 Mn2 119.4(3) . .
Mn1 O3 Mn2 91.29(13) . .
C13 O5 Mn1 120.2(3) . 2_675
C13 O5 Mn1 130.3(3) . .
Mn1 O5 Mn1 109.31(14) 2_675 .
C14 O7 Mn2 120.4(3) . 2_665
C14 O7 Mn2 130.2(3) . .
Mn2 O7 Mn2 109.24(14) 2_665 .
Mn2 O10 Mn1 94.47(13) . .
C1 N1 C5 118.8(4) . .
C1 N1 Mn1 116.9(3) . .
C5 N1 Mn1 123.3(3) . .
C7 N2 C11 119.0(4) . .
C7 N2 Mn2 116.5(3) . .
C11 N2 Mn2 123.5(3) . .
N1 C1 C2 122.3(5) . .
N1 C1 C13 115.1(4) . 2_675
C2 C1 C13 122.5(4) . 2_675
C1 C2 C3 119.5(5) . .
C4 C3 C2 118.5(5) . .
C3 C4 C5 119.1(5) . .
N1 C5 C4 121.7(5) . .
N1 C5 C6 114.8(4) . .
C4 C5 C6 123.4(4) . .
O2 C6 O1 124.8(5) . .
O2 C6 C5 118.8(4) . .
O1 C6 C5 116.3(4) . .
N2 C7 C8 122.1(5) . .
N2 C7 C14 115.5(4) . 2_665
C8 C7 C14 122.3(4) . 2_665
C9 C8 C7 119.0(5) . .
C8 C9 C10 119.1(5) . .
C11 C10 C9 118.5(5) . .
N2 C11 C10 122.3(5) . .
N2 C11 C12 115.4(4) . .
C10 C11 C12 122.2(4) . .
O4 C12 O3 126.2(5) . .
O4 C12 C11 119.0(4) . .
O3 C12 C11 114.8(4) . .
O6 C13 O5 127.0(5) . .
O6 C13 C1 117.8(5) . 2_675
O5 C13 C1 115.2(4) . 2_675
O8 C14 O7 126.9(5) . .
O8 C14 C7 118.2(5) . 2_665
O7 C14 C7 114.9(4) . 2_665

loop_
_geom_bond_atom_site_label_1
_geom_bond_atom_site_label_2
_geom_bond_distance
_geom_bond_site_symmetry_2
Mn1 O11 2.127(4) .
Mn1 O3 2.185(4) .
Mn1 O5 2.262(3) 2_675
Mn1 O5 2.268(3) .
Mn1 O10 2.287(4) .
Mn1 N1 2.300(4) .
Mn1 O1 2.499(4) .
Mn2 O9 2.127(4) .
Mn2 O1 2.188(4) .
Mn2 O7 2.265(4) 2_665
Mn2 O7 2.274(3) .
Mn2 O10 2.285(4) .
Mn2 N2 2.298(4) .
Mn2 O3 2.500(4) .
O1 C6 1.267(6) .
O2 C6 1.259(6) .
O3 C12 1.267(6) .
O4 C12 1.235(6) .
O5 C13 1.276(6) .
O5 Mn1 2.262(3) 2_675
O6 C13 1.243(6) .
O7 C14 1.275(6) .
O7 Mn2 2.265(4) 2_665
O8 C14 1.238(6) .
N1 C1 1.331(6) .
N1 C5 1.349(6) .
N2 C7 1.340(6) .
N2 C11 1.333(6) .
C1 C2 1.381(7) .
C1 C13 1.510(7) 2_675
C2 C3 1.377(8) .
C3 C4 1.390(8) .
C4 C5 1.386(7) .
C5 C6 1.487(7) .
C7 C8 1.383(7) .
C7 C14 1.501(7) 2_665
C8 C9 1.379(8) .
C9 C10 1.389(8) .
C10 C11 1.389(7) .
C11 C12 1.518(7) .
C13 C1 1.510(7) 2_675
C14 C7 1.501(7) 2_665

loop_
_geom_torsion_atom_site_label_1
_geom_torsion_atom_site_label_2
_geom_torsion_atom_site_label_3
_geom_torsion_atom_site_label_4
_geom_torsion
_geom_torsion_site_symmetry_1
_geom_torsion_site_symmetry_4
O9 Mn2 O1 C6 -166.0(6) . .
O7 Mn2 O1 C6 -39.9(4) 2_665 .
O7 Mn2 O1 C6 -109.8(4) . .
O10 Mn2 O1 C6 166.3(4) . .
N2 Mn2 O1 C6 30.5(4) . .
O3 Mn2 O1 C6 96.1(4) . .
O9 Mn2 O1 Mn1 67.8(6) . .
O7 Mn2 O1 Mn1 -166.13(11) 2_665 .
O7 Mn2 O1 Mn1 123.96(13) . .
O10 Mn2 O1 Mn1 40.07(12) . .
N2 Mn2 O1 Mn1 -95.73(14) . .
O3 Mn2 O1 Mn1 -30.14(11) . .
O11 Mn1 O1 C6 101.6(4) . .
O3 Mn1 O1 C6 -94.8(4) . .
O5 Mn1 O1 C6 -0.7(5) 2_675 .
O5 Mn1 O1 C6 -159.1(4) . .
O10 Mn1 O1 C6 -171.6(4) . .
N1 Mn1 O1 C6 0.9(4) . .
O11 Mn1 O1 Mn2 -128.53(16) . .
O3 Mn1 O1 Mn2 35.06(13) . .
O5 Mn1 O1 Mn2 129.18(17) 2_675 .
O5 Mn1 O1 Mn2 -29.2(3) . .
O10 Mn1 O1 Mn2 -41.72(13) . .
N1 Mn1 O1 Mn2 130.79(18) . .
O11 Mn1 O3 C12 -165.6(6) . .
O5 Mn1 O3 C12 -39.2(4) 2_675 .
O5 Mn1 O3 C12 -109.0(4) . .
O10 Mn1 O3 C12 166.8(4) . .
N1 Mn1 O3 C12 31.3(4) . .
O1 Mn1 O3 C12 96.7(4) . .
O11 Mn1 O3 Mn2 67.5(6) . .
O5 Mn1 O3 Mn2 -166.07(11) 2_675 .
O5 Mn1 O3 Mn2 124.06(13) . .
O10 Mn1 O3 Mn2 39.95(12) . .
N1 Mn1 O3 Mn2 -95.63(14) . .
O1 Mn1 O3 Mn2 -30.17(11) . .
O9 Mn2 O3 C12 101.7(4) . .
O1 Mn2 O3 C12 -94.7(4) . .
O7 Mn2 O3 C12 -0.5(5) 2_665 .
O7 Mn2 O3 C12 -158.9(4) . .
O10 Mn2 O3 C12 -171.5(4) . .
N2 Mn2 O3 C12 1.0(4) . .
O9 Mn2 O3 Mn1 -128.50(17) . .
O1 Mn2 O3 Mn1 35.05(13) . .
O7 Mn2 O3 Mn1 129.26(17) 2_665 .
O7 Mn2 O3 Mn1 -29.2(3) . .
O10 Mn2 O3 Mn1 -41.69(13) . .
N2 Mn2 O3 Mn1 130.83(17) . .
O11 Mn1 O5 C13 84.8(5) . .
O3 Mn1 O5 C13 -81.7(5) . .
O5 Mn1 O5 C13 176.1(6) 2_675 .
O10 Mn1 O5 C13 -7.8(5) . .
N1 Mn1 O5 C13 -170.2(4) . .
O1 Mn1 O5 C13 -19.4(6) . .
O11 Mn1 O5 Mn1 -91.31(19) . 2_675
O3 Mn1 O5 Mn1 102.20(17) . 2_675
O5 Mn1 O5 Mn1 0.0 2_675 2_675
O10 Mn1 O5 Mn1 176.14(18) . 2_675
N1 Mn1 O5 Mn1 13.8(3) . 2_675
O1 Mn1 O5 Mn1 164.5(2) . 2_675
O9 Mn2 O7 C14 84.5(5) . .
O1 Mn2 O7 C14 -82.0(5) . .
O7 Mn2 O7 C14 175.7(6) 2_665 .
O10 Mn2 O7 C14 -8.1(5) . .
N2 Mn2 O7 C14 -170.4(4) . .
O3 Mn2 O7 C14 -19.8(6) . .
O9 Mn2 O7 Mn2 -91.13(19) . 2_665
O1 Mn2 O7 Mn2 102.35(17) . 2_665
O7 Mn2 O7 Mn2 0.0 2_665 2_665
O10 Mn2 O7 Mn2 176.23(18) . 2_665
N2 Mn2 O7 Mn2 13.9(3) . 2_665
O3 Mn2 O7 Mn2 164.5(2) . 2_665
O9 Mn2 O10 Mn1 142.62(17) . .
O1 Mn2 O10 Mn1 -44.84(14) . .
O7 Mn2 O10 Mn1 -126.2(3) 2_665 .
O7 Mn2 O10 Mn1 -134.36(16) . .
N2 Mn2 O10 Mn1 30.1(3) . .
O3 Mn2 O10 Mn1 39.57(13) . .
O11 Mn1 O10 Mn2 142.60(17) . .
O3 Mn1 O10 Mn2 -44.79(14) . .
O5 Mn1 O10 Mn2 -125.9(3) 2_675 .
O5 Mn1 O10 Mn2 -134.28(16) . .
N1 Mn1 O10 Mn2 30.2(3) . .
O1 Mn1 O10 Mn2 39.71(13) . .
O11 Mn1 N1 C1 87.2(4) . .
O3 Mn1 N1 C1 -97.6(4) . .
O5 Mn1 N1 C1 3.5(4) 2_675 .
O5 Mn1 N1 C1 -10.3(5) . .
O10 Mn1 N1 C1 -165.7(4) . .
O1 Mn1 N1 C1 -175.3(4) . .
O11 Mn1 N1 C5 -104.0(4) . .
O3 Mn1 N1 C5 71.2(4) . .
O5 Mn1 N1 C5 172.3(5) 2_675 .
O5 Mn1 N1 C5 158.5(4) . .
O10 Mn1 N1 C5 3.1(5) . .
O1 Mn1 N1 C5 -6.5(4) . .
O9 Mn2 N2 C7 87.6(4) . .
O1 Mn2 N2 C7 -97.1(4) . .
O7 Mn2 N2 C7 4.2(4) 2_665 .
O7 Mn2 N2 C7 -9.7(5) . .
O10 Mn2 N2 C7 -165.1(4) . .
O3 Mn2 N2 C7 -174.7(4) . .
O9 Mn2 N2 C11 -104.1(4) . .
O1 Mn2 N2 C11 71.2(4) . .
O7 Mn2 N2 C11 172.4(5) 2_665 .
O7 Mn2 N2 C11 158.5(4) . .
O10 Mn2 N2 C11 3.2(5) . .
O3 Mn2 N2 C11 -6.4(4) . .
C5 N1 C1 C2 -3.8(9) . .
Mn1 N1 C1 C2 165.6(5) . .
C5 N1 C1 C13 179.8(5) . 2_675
Mn1 N1 C1 C13 -10.8(6) . 2_675
N1 C1 C2 C3 0.9(10) . .
C13 C1 C2 C3 177.0(6) 2_675 .
C1 C2 C3 C4 2.5(11) . .
C2 C3 C4 C5 -3.1(10) . .
C1 N1 C5 C4 3.2(8) . .
Mn1 N1 C5 C4 -165.4(4) . .
C1 N1 C5 C6 179.4(5) . .
Mn1 N1 C5 C6 10.8(7) . .
C3 C4 C5 N1 0.2(9) . .
C3 C4 C5 C6 -175.7(6) . .
Mn2 O1 C6 O2 67.5(7) . .
Mn1 O1 C6 O2 -179.4(4) . .
Mn2 O1 C6 C5 -109.2(5) . .
Mn1 O1 C6 C5 3.9(6) . .
N1 C5 C6 O2 173.9(5) . .
C4 C5 C6 O2 -9.9(8) . .
N1 C5 C6 O1 -9.2(7) . .
C4 C5 C6 O1 167.0(5) . .
C11 N2 C7 C8 -2.9(9) . .
Mn2 N2 C7 C8 165.9(5) . .
C11 N2 C7 C14 179.3(5) . 2_665
Mn2 N2 C7 C14 -11.9(6) . 2_665
N2 C7 C8 C9 0.2(10) . .
C14 C7 C8 C9 177.9(6) 2_665 .
C7 C8 C9 C10 2.6(11) . .
C8 C9 C10 C11 -2.8(10) . .
C7 N2 C11 C10 2.7(8) . .
Mn2 N2 C11 C10 -165.3(4) . .
C7 N2 C11 C12 178.5(5) . .
Mn2 N2 C11 C12 10.5(7) . .
C9 C10 C11 N2 0.1(9) . .
C9 C10 C11 C12 -175.4(6) . .
Mn1 O3 C12 O4 67.4(7) . .
Mn2 O3 C12 O4 -179.1(5) . .
Mn1 O3 C12 C11 -110.1(4) . .
Mn2 O3 C12 C11 3.4(6) . .
N2 C11 C12 O4 173.7(5) . .
C10 C11 C12 O4 -10.5(8) . .
N2 C11 C12 O3 -8.6(7) . .
C10 C11 C12 O3 167.2(5) . .
Mn1 O5 C13 O6 -167.6(5) 2_675 .
Mn1 O5 C13 O6 16.7(9) . .
Mn1 O5 C13 C1 13.1(6) 2_675 2_675
Mn1 O5 C13 C1 -162.6(4) . 2_675
Mn2 O7 C14 O8 -167.8(5) 2_665 .
Mn2 O7 C14 O8 17.0(9) . .
Mn2 O7 C14 C7 13.2(6) 2_665 2_665
Mn2 O7 C14 C7 -162.0(4) . 2_665
